data_1573833
loop_
_publ_author_name
'Zhu, Ming'
'Huang, Pei-Zhi'
'Li, Lin-Mei'
'Yang, Yi-Xuan'
'Pan, Lei'
'Wang, Zhi-Jie'
'Ni, Hao-Fei'
'Zhang, Feng-Wen'
'Teri, Gele'
'Zhang, Zhi-Xu'
'Liu, Zunqi'
'Fu, Da-Wei'
'Zhang, Yi'

_publ_section_title
;
 Thermal-responsive luminescence/dielectric responses with reversibly
 shifted light emissions
;
_journal_name_full 'Chemical Science'
_journal_paper_doi 10.1039/D4SC06631F
_journal_year 2025
_chemical_formula_moiety 'F6 P, C12 H24 O6, C6 H9 N2'
_chemical_formula_sum 'C18 H33 F6 N2 O6 P'
_chemical_formula_weight 518.43
_space_group_crystal_system monoclinic
_space_group_IT_number 14
_space_group_name_Hall '-P 2yn'
_space_group_name_H-M_alt 'P 1 21/n 1'
_atom_sites_solution_hydrogens geom
_atom_sites_solution_primary iterative
_audit_creation_date 2024-09-24
_audit_creation_method
;
Olex2 1.5
(compiled 2024.02.16 svn.r378c4104 for OlexSys, GUI svn.r6928)
;
_audit_update_record
;
2024-09-24 deposited with the CCDC.	2025-01-20 downloaded from the CCDC.
;
_cell_angle_alpha 90
_cell_angle_beta 100.165(8)
_cell_angle_gamma 90
_cell_formula_units_Z 4
_cell_length_a 11.9665(15)
_cell_length_b 10.5773(13)
_cell_length_c 19.8113(19)
_cell_measurement_reflns_used 6756
_cell_measurement_temperature 300.00
_cell_measurement_theta_max 66.91
_cell_measurement_theta_min 4.03
_cell_volume 2468.2(5)
_computing_cell_refinement 'SAINT V8.40B (?, 2016)'
_computing_data_reduction 'SAINT V8.40B (?, 2016)'
_computing_molecular_graphics 'Olex2 1.5 (Dolomanov et al., 2009)'
_computing_publication_material 'Olex2 1.5 (Dolomanov et al., 2009)'
_computing_structure_refinement 'SHELXL 2018/3 (Sheldrick, 2015)'
_computing_structure_solution 'olex2.solve 1.5 (Bourhis et al., 2015)'
_diffrn_ambient_temperature 300.00
_diffrn_measured_fraction_theta_full 0.998
_diffrn_measured_fraction_theta_max 0.997
_diffrn_measurement_device_type 'Bruker APEX-II CCD'
_diffrn_measurement_method '\f and \w scans'
_diffrn_radiation_type CuK\a
_diffrn_radiation_wavelength 1.54184
_diffrn_reflns_av_R_equivalents 0.0828
_diffrn_reflns_av_unetI/netI 0.0417
_diffrn_reflns_Laue_measured_fraction_full 0.998
_diffrn_reflns_Laue_measured_fraction_max 0.997
_diffrn_reflns_limit_h_max 14
_diffrn_reflns_limit_h_min -13
_diffrn_reflns_limit_k_max 12
_diffrn_reflns_limit_k_min -12
_diffrn_reflns_limit_l_max 22
_diffrn_reflns_limit_l_min -23
_diffrn_reflns_number 27908
_diffrn_reflns_point_group_measured_fraction_full 0.998
_diffrn_reflns_point_group_measured_fraction_max 0.997
_diffrn_reflns_theta_full 67.684
_diffrn_reflns_theta_max 68.530
_diffrn_reflns_theta_min 4.028
_diffrn_source_current 1.1
_diffrn_source_power 0.05500000000000001
_diffrn_source_voltage 50.0
_diffrn_standards_number 0
_exptl_absorpt_coefficient_mu 1.730
_exptl_absorpt_correction_T_max 0.7531
_exptl_absorpt_correction_T_min 0.5939
_exptl_absorpt_correction_type none
_exptl_absorpt_process_details
;
SADABS-2016/2 (Bruker,2016/2) was used for absorption correction.
wR2(int) was 0.1249 before and 0.0593 after correction.
The Ratio of minimum to maximum transmission is 0.7886.
The \l/2 correction factor is Not present.
;
_exptl_crystal_colour colourless
_exptl_crystal_colour_primary colourless
_exptl_crystal_density_diffrn 1.395
_exptl_crystal_description block
_exptl_crystal_F_000 1088
_exptl_crystal_size_max 0.13
_exptl_crystal_size_mid 0.12
_exptl_crystal_size_min 0.11
_refine_diff_density_max 1.186
_refine_diff_density_min -0.838
_refine_diff_density_rms 0.102
_refine_ls_extinction_method none
_refine_ls_goodness_of_fit_ref 0.999
_refine_ls_hydrogen_treatment constr
_refine_ls_matrix_type full
_refine_ls_number_parameters 299
_refine_ls_number_reflns 4526
_refine_ls_number_restraints 0
_refine_ls_restrained_S_all 0.999
_refine_ls_R_factor_all 0.1641
_refine_ls_R_factor_gt 0.1246
_refine_ls_shift/su_max 0.000
_refine_ls_shift/su_mean 0.000
_refine_ls_structure_factor_coef Fsqd
_refine_ls_weighting_details 'w=1/[\s^2^(Fo^2^)+(0.0100P)^2^+18.0000P] where P=(Fo^2^+2Fc^2^)/3'
_refine_ls_weighting_scheme calc
_refine_ls_wR_factor_gt 0.2377
_refine_ls_wR_factor_ref 0.2549
_reflns_Friedel_coverage 0.000
_reflns_number_gt 2928
_reflns_number_total 4526
_reflns_threshold_expression 'I > 2\s(I)'
_cod_data_source_file d4sc06631f2.cif
_cod_data_source_block cu_zm_45_2_0m_a
_cod_database_code 1573833
_shelx_shelxl_version_number 2018/3
_shelx_space_group_comment
;
The symmetry employed for this shelxl refinement is uniquely defined
by the following loop, which should always be used as a source of
symmetry information in preference to the above space-group names.
They are only intended as comments.
;
_shelx_estimated_absorpt_t_max 0.832
_shelx_estimated_absorpt_t_min 0.806
_olex2_refinement_description
;
1. Fixed Uiso
 At 1.2 times of:
  All C(H) groups, All C(H,H) groups, All N(H,H,H) groups
2.a Secondary CH2 refined with riding coordinates:
 C1(H1A,H1B), C4(H4A,H4B), C5(H5A,H5B), C6(H6A,H6B), C8(H8A,H8B), C9(H9A,H9B),
 C10(H10A,H10B), C11(H11A,H11B), C12(H12A,H12B), C14(H14A,H14B), C16(H16A,H16B),
  C18(H18A,H18B), C13(H13A,H13B)
2.b Aromatic/amide H refined with riding coordinates:
 C2(H2), C7(H7), C15(H15), C17(H17)
2.c Idealised Me refined as rotating group:
 N1(H1C,H1D,H1E)
;
_olex2_submission_special_instructions 'No special instructions were received'

loop_
_space_group_symop_operation_xyz
'x, y, z'
'-x+1/2, y+1/2, -z+1/2'
'-x, -y, -z'
'x-1/2, -y-1/2, z-1/2'

loop_
_atom_site_label
_atom_site_type_symbol
_atom_site_fract_x
_atom_site_fract_y
_atom_site_fract_z
_atom_site_U_iso_or_equiv
_atom_site_adp_type
_atom_site_occupancy
_atom_site_site_symmetry_order
_atom_site_calc_flag
_atom_site_refinement_flags_posn
_atom_site_refinement_flags_adp
_atom_site_refinement_flags_occupancy
_atom_site_disorder_assembly
_atom_site_disorder_group
P1 P 0.81989(12) 0.20402(13) 0.56442(7) 0.0645(4) Uani 1 1 d . . . . .
F1 F 0.9331(4) 0.1934(6) 0.6107(4) 0.243(3) Uani 1 1 d . . . . .
F2 F 0.7868(7) 0.0806(5) 0.5880(4) 0.287(4) Uani 1 1 d . . . . .
F3 F 0.6994(5) 0.2093(6) 0.5319(4) 0.300(4) Uani 1 1 d . . . . .
F4 F 0.8633(7) 0.3195(5) 0.5401(3) 0.328(3) Uani 1 1 d . . . . .
F5 F 0.7950(5) 0.2822(7) 0.6227(3) 0.254(3) Uani 1 1 d . . . . .
F6 F 0.8351(6) 0.1337(7) 0.5053(3) 0.364(3) Uani 1 1 d . . . . .
O1 O 0.2855(3) 0.4890(3) 0.66514(16) 0.0623(9) Uani 1 1 d . . . . .
O2 O 0.5035(3) 0.0339(3) 0.74527(19) 0.0760(11) Uani 1 1 d . . . . .
O3 O 0.4622(3) 0.2147(4) 0.84270(16) 0.0677(10) Uani 1 1 d . . . . .
O4 O 0.3909(3) 0.0641(3) 0.61183(18) 0.0746(11) Uani 1 1 d . . . . .
O5 O 0.4064(3) 0.4626(3) 0.79702(15) 0.0633(9) Uani 1 1 d . . . . .
O6 O 0.3132(3) 0.3075(3) 0.56446(15) 0.0638(9) Uani 1 1 d . . . . .
C1 C 0.4747(6) -0.0704(5) 0.7017(4) 0.102(2) Uani 1 1 d . . . . .
H1A H 0.399656 -0.100760 0.705595 0.123 Uiso 1 1 calc R U . . .
H1B H 0.528566 -0.138443 0.714652 0.123 Uiso 1 1 calc R U . . .
C4 C 0.2632(5) 0.5154(6) 0.5936(3) 0.0810(17) Uani 1 1 d . . . . .
H4A H 0.331885 0.544716 0.578836 0.097 Uiso 1 1 calc R U . . .
H4B H 0.206069 0.581069 0.583717 0.097 Uiso 1 1 calc R U . . .
C5 C 0.2223(5) 0.3973(6) 0.5565(3) 0.0860(19) Uani 1 1 d . . . . .
H5A H 0.158770 0.362956 0.574938 0.103 Uiso 1 1 calc R U . . .
H5B H 0.196727 0.415391 0.508222 0.103 Uiso 1 1 calc R U . . .
C6 C 0.4091(5) 0.4241(6) 0.8664(2) 0.0773(17) Uani 1 1 d . . . . .
H6A H 0.335315 0.392110 0.871986 0.093 Uiso 1 1 calc R U . . .
H6B H 0.427723 0.495670 0.896964 0.093 Uiso 1 1 calc R U . . .
C8 C 0.3268(5) 0.5968(5) 0.7050(3) 0.0750(17) Uani 1 1 d . . . . .
H8A H 0.276877 0.668243 0.692084 0.090 Uiso 1 1 calc R U . . .
H8B H 0.401920 0.618838 0.696715 0.090 Uiso 1 1 calc R U . . .
C9 C 0.3318(5) 0.5675(5) 0.7783(3) 0.0793(17) Uani 1 1 d . . . . .
H9A H 0.359280 0.640605 0.805869 0.095 Uiso 1 1 calc R U . . .
H9B H 0.256474 0.547116 0.786691 0.095 Uiso 1 1 calc R U . . .
C10 C 0.5389(5) 0.1120(7) 0.8603(3) 0.095(2) Uani 1 1 d . . . . .
H10A H 0.541455 0.088753 0.907928 0.115 Uiso 1 1 calc R U . . .
H10B H 0.614624 0.136720 0.854485 0.115 Uiso 1 1 calc R U . . .
C11 C 0.4767(6) -0.0300(6) 0.6283(3) 0.099(2) Uani 1 1 d . . . . .
H11A H 0.550437 0.004322 0.624373 0.118 Uiso 1 1 calc R U . . .
H11B H 0.460995 -0.101574 0.597443 0.118 Uiso 1 1 calc R U . . .
C12 C 0.2800(5) 0.1920(6) 0.5284(3) 0.0821(18) Uani 1 1 d . . . . .
H12A H 0.260169 0.208472 0.479592 0.099 Uiso 1 1 calc R U . . .
H12B H 0.214103 0.156600 0.543855 0.099 Uiso 1 1 calc R U . . .
C14 C 0.3767(5) 0.1008(6) 0.5420(3) 0.0839(17) Uani 1 1 d . . . . .
H14A H 0.360640 0.027411 0.512546 0.101 Uiso 1 1 calc R U . . .
H14B H 0.445508 0.140433 0.532704 0.101 Uiso 1 1 calc R U . . .
C16 C 0.4963(4) 0.3236(6) 0.8835(2) 0.0800(18) Uani 1 1 d . . . . .
H16A H 0.568916 0.353766 0.874614 0.096 Uiso 1 1 calc R U . . .
H16B H 0.504877 0.302154 0.931726 0.096 Uiso 1 1 calc R U . . .
C18 C 0.5000(5) 0.0028(6) 0.8154(3) 0.0873(18) Uani 1 1 d . . . . .
H18A H 0.548451 -0.069531 0.829220 0.105 Uiso 1 1 calc R U . . .
H18B H 0.423048 -0.019517 0.819942 0.105 Uiso 1 1 calc R U . . .
N1 N 0.4523(3) 0.2845(3) 0.69860(17) 0.0470(9) Uani 1 1 d . . . . .
H1C H 0.409375 0.301062 0.658136 0.056 Uiso 1 1 calc R U . . .
H1D H 0.433812 0.336804 0.730070 0.056 Uiso 1 1 calc R U . . .
H1E H 0.441026 0.205036 0.710491 0.056 Uiso 1 1 calc R U . . .
N2 N 0.6437(4) 0.6850(5) 0.6423(3) 0.0964(17) Uani 1 1 d . . . . .
C2 C 0.6031(5) 0.6003(6) 0.5953(3) 0.0898(19) Uani 1 1 d . . . . .
H2 H 0.590043 0.625815 0.549673 0.108 Uiso 1 1 calc R U . . .
C3 C 0.5983(3) 0.4363(4) 0.6770(2) 0.0544(12) Uani 1 1 d . . . . .
C7 C 0.5788(4) 0.4771(5) 0.6093(3) 0.0676(14) Uani 1 1 d . . . . .
H7 H 0.549739 0.421934 0.574013 0.081 Uiso 1 1 calc R U . . .
C13 C 0.5730(4) 0.3023(5) 0.6938(3) 0.0689(14) Uani 1 1 d . . . . .
H13A H 0.592365 0.246774 0.658653 0.083 Uiso 1 1 calc R U . . .
H13B H 0.619798 0.278972 0.737131 0.083 Uiso 1 1 calc R U . . .
C15 C 0.6409(4) 0.5225(6) 0.7259(3) 0.0750(17) Uani 1 1 d . . . . .
H15 H 0.654686 0.500432 0.772053 0.090 Uiso 1 1 calc R U . . .
C17 C 0.6637(4) 0.6454(6) 0.7051(3) 0.0855(19) Uani 1 1 d . . . . .
H17 H 0.695359 0.702412 0.738901 0.103 Uiso 1 1 calc R U . . .

loop_
_atom_site_aniso_label
_atom_site_aniso_U_11
_atom_site_aniso_U_22
_atom_site_aniso_U_33
_atom_site_aniso_U_23
_atom_site_aniso_U_13
_atom_site_aniso_U_12
P1 0.0757(8) 0.0572(7) 0.0600(7) -0.0068(6) 0.0102(6) -0.0023(7)
F1 0.129(3) 0.143(4) 0.397(8) -0.067(5) -0.117(4) 0.033(3)
F2 0.406(8) 0.147(4) 0.239(6) 0.071(4) -0.134(6) -0.159(4)
F3 0.184(4) 0.142(5) 0.483(9) -0.088(6) -0.195(4) 0.032(4)
F4 0.539(8) 0.226(4) 0.153(4) 0.103(3) -0.121(5) -0.271(4)
F5 0.162(4) 0.318(6) 0.308(5) -0.223(4) 0.112(3) -0.075(4)
F6 0.463(6) 0.444(7) 0.265(3) -0.283(3) 0.287(3) -0.291(5)
O1 0.0636(18) 0.0573(18) 0.0635(18) 0.0076(16) 0.0043(15) 0.0097(16)
O2 0.079(2) 0.0606(19) 0.093(2) 0.0246(18) 0.0253(18) 0.0184(17)
O3 0.0565(18) 0.093(2) 0.0505(16) 0.0143(17) -0.0010(14) -0.0032(18)
O4 0.095(2) 0.059(2) 0.075(2) -0.0140(17) 0.0303(18) -0.0018(19)
O5 0.0668(18) 0.071(2) 0.0536(16) -0.0137(16) 0.0152(14) -0.0025(17)
O6 0.0619(18) 0.080(2) 0.0460(15) -0.0005(16) 0.0003(14) -0.0045(18)
C1 0.121(5) 0.050(3) 0.146(5) 0.007(3) 0.052(4) 0.028(3)
C4 0.078(3) 0.085(4) 0.076(3) 0.029(3) 0.004(3) 0.025(3)
C5 0.066(3) 0.121(5) 0.063(3) 0.013(3) -0.009(3) 0.020(3)
C6 0.084(3) 0.098(4) 0.054(3) -0.021(3) 0.024(2) -0.019(3)
C8 0.067(3) 0.046(3) 0.112(4) -0.001(3) 0.015(3) 0.005(2)
C9 0.069(3) 0.065(3) 0.108(4) -0.033(3) 0.027(3) -0.001(3)
C10 0.063(3) 0.142(5) 0.078(3) 0.053(3) 0.001(3) 0.018(3)
C11 0.124(5) 0.069(3) 0.113(4) -0.018(3) 0.049(3) 0.021(3)
C12 0.088(3) 0.105(4) 0.051(3) -0.010(3) 0.008(3) -0.038(3)
C14 0.106(4) 0.082(3) 0.070(3) -0.031(3) 0.033(3) -0.030(3)
C16 0.067(3) 0.129(5) 0.042(2) 0.004(3) 0.002(2) -0.017(3)
C18 0.083(3) 0.088(4) 0.092(4) 0.044(3) 0.016(3) 0.027(3)
N1 0.0499(18) 0.0473(18) 0.0447(17) 0.0009(16) 0.0108(14) 0.0031(16)
N2 0.078(3) 0.070(3) 0.150(4) 0.001(3) 0.047(3) -0.008(3)
C2 0.103(4) 0.076(4) 0.098(4) 0.019(3) 0.040(3) -0.001(3)
C3 0.042(2) 0.057(3) 0.068(3) 0.001(2) 0.0194(19) 0.0033(19)
C7 0.074(3) 0.066(3) 0.067(3) -0.001(3) 0.024(2) 0.000(3)
C13 0.054(2) 0.062(3) 0.096(3) 0.018(3) 0.026(2) 0.011(2)
C15 0.053(3) 0.105(4) 0.068(3) -0.005(3) 0.014(2) -0.004(3)
C17 0.058(3) 0.088(4) 0.111(4) -0.033(3) 0.017(3) -0.013(3)

loop_
_atom_type_symbol
_atom_type_description
_atom_type_scat_dispersion_real
_atom_type_scat_dispersion_imag
_atom_type_scat_source
C C 0.0181 0.0091 'International Tables Vol C Tables 4.2.6.8 and 6.1.1.4'
H H 0.0000 0.0000 'International Tables Vol C Tables 4.2.6.8 and 6.1.1.4'
F F 0.0727 0.0534 'International Tables Vol C Tables 4.2.6.8 and 6.1.1.4'
N N 0.0311 0.0180 'International Tables Vol C Tables 4.2.6.8 and 6.1.1.4'
O O 0.0492 0.0322 'International Tables Vol C Tables 4.2.6.8 and 6.1.1.4'
P P 0.2955 0.4335 'International Tables Vol C Tables 4.2.6.8 and 6.1.1.4'

loop_
_geom_angle_atom_site_label_1
_geom_angle_atom_site_label_2
_geom_angle_atom_site_label_3
_geom_angle
_geom_angle_site_symmetry_1
_geom_angle_site_symmetry_3
_geom_angle_publ_flag
F2 P1 F1 90.3(4) . . ?
F2 P1 F3 82.8(4) . . ?
F2 P1 F5 98.3(4) . . ?
F3 P1 F1 168.3(5) . . ?
F3 P1 F5 90.2(4) . . ?
F4 P1 F1 85.9(4) . . ?
F4 P1 F2 174.1(5) . . ?
F4 P1 F3 101.8(4) . . ?
F4 P1 F5 85.5(4) . . ?
F5 P1 F1 81.4(4) . . ?
F6 P1 F1 103.3(4) . . ?
F6 P1 F2 83.0(4) . . ?
F6 P1 F3 85.2(4) . . ?
F6 P1 F4 93.6(4) . . ?
F6 P1 F5 175.1(4) . . ?
C4 O1 C8 112.4(4) . . ?
C1 O2 C18 111.7(4) . . ?
C16 O3 C10 111.7(4) . . ?
C14 O4 C11 111.8(4) . . ?
C6 O5 C9 112.2(4) . . ?
C5 O6 C12 111.8(4) . . ?
O2 C1 H1A 109.9 . . ?
O2 C1 H1B 109.9 . . ?
O2 C1 C11 108.9(5) . . ?
H1A C1 H1B 108.3 . . ?
C11 C1 H1A 109.9 . . ?
C11 C1 H1B 109.9 . . ?
O1 C4 H4A 110.0 . . ?
O1 C4 H4B 110.0 . . ?
O1 C4 C5 108.3(5) . . ?
H4A C4 H4B 108.4 . . ?
C5 C4 H4A 110.0 . . ?
C5 C4 H4B 110.0 . . ?
O6 C5 C4 108.9(4) . . ?
O6 C5 H5A 109.9 . . ?
O6 C5 H5B 109.9 . . ?
C4 C5 H5A 109.9 . . ?
C4 C5 H5B 109.9 . . ?
H5A C5 H5B 108.3 . . ?
O5 C6 H6A 110.0 . . ?
O5 C6 H6B 110.0 . . ?
O5 C6 C16 108.6(4) . . ?
H6A C6 H6B 108.4 . . ?
C16 C6 H6A 110.0 . . ?
C16 C6 H6B 110.0 . . ?
O1 C8 H8A 109.9 . . ?
O1 C8 H8B 109.9 . . ?
O1 C8 C9 109.1(4) . . ?
H8A C8 H8B 108.3 . . ?
C9 C8 H8A 109.9 . . ?
C9 C8 H8B 109.9 . . ?
O5 C9 C8 109.5(4) . . ?
O5 C9 H9A 109.8 . . ?
O5 C9 H9B 109.8 . . ?
C8 C9 H9A 109.8 . . ?
C8 C9 H9B 109.8 . . ?
H9A C9 H9B 108.2 . . ?
O3 C10 H10A 109.9 . . ?
O3 C10 H10B 109.9 . . ?
O3 C10 C18 109.1(4) . . ?
H10A C10 H10B 108.3 . . ?
C18 C10 H10A 109.9 . . ?
C18 C10 H10B 109.9 . . ?
O4 C11 C1 106.4(5) . . ?
O4 C11 H11A 110.4 . . ?
O4 C11 H11B 110.4 . . ?
C1 C11 H11A 110.4 . . ?
C1 C11 H11B 110.4 . . ?
H11A C11 H11B 108.6 . . ?
O6 C12 H12A 109.9 . . ?
O6 C12 H12B 109.9 . . ?
O6 C12 C14 108.8(4) . . ?
H12A C12 H12B 108.3 . . ?
C14 C12 H12A 109.9 . . ?
C14 C12 H12B 109.9 . . ?
O4 C14 C12 108.0(4) . . ?
O4 C14 H14A 110.1 . . ?
O4 C14 H14B 110.1 . . ?
C12 C14 H14A 110.1 . . ?
C12 C14 H14B 110.1 . . ?
H14A C14 H14B 108.4 . . ?
O3 C16 C6 109.3(4) . . ?
O3 C16 H16A 109.8 . . ?
O3 C16 H16B 109.8 . . ?
C6 C16 H16A 109.8 . . ?
C6 C16 H16B 109.8 . . ?
H16A C16 H16B 108.3 . . ?
O2 C18 C10 110.1(5) . . ?
O2 C18 H18A 109.6 . . ?
O2 C18 H18B 109.6 . . ?
C10 C18 H18A 109.6 . . ?
C10 C18 H18B 109.6 . . ?
H18A C18 H18B 108.2 . . ?
H1C N1 H1D 109.5 . . ?
H1C N1 H1E 109.5 . . ?
H1D N1 H1E 109.5 . . ?
C13 N1 H1C 109.5 . . ?
C13 N1 H1D 109.5 . . ?
C13 N1 H1E 109.5 . . ?
C17 N2 C2 116.1(6) . . ?
N2 C2 H2 117.8 . . ?
N2 C2 C7 124.4(6) . . ?
C7 C2 H2 117.8 . . ?
C7 C3 C13 120.2(4) . . ?
C15 C3 C7 117.2(5) . . ?
C15 C3 C13 122.7(5) . . ?
C2 C7 C3 119.0(5) . . ?
C2 C7 H7 120.5 . . ?
C3 C7 H7 120.5 . . ?
N1 C13 C3 111.9(4) . . ?
N1 C13 H13A 109.2 . . ?
N1 C13 H13B 109.2 . . ?
C3 C13 H13A 109.2 . . ?
C3 C13 H13B 109.2 . . ?
H13A C13 H13B 107.9 . . ?
C3 C15 H15 120.7 . . ?
C3 C15 C17 118.6(5) . . ?
C17 C15 H15 120.7 . . ?
N2 C17 C15 124.6(6) . . ?
N2 C17 H17 117.7 . . ?
C15 C17 H17 117.7 . . ?

loop_
_geom_bond_atom_site_label_1
_geom_bond_atom_site_label_2
_geom_bond_distance
_geom_bond_site_symmetry_2
_geom_bond_publ_flag
P1 F1 1.500(5) . ?
P1 F2 1.465(6) . ?
P1 F3 1.473(5) . ?
P1 F4 1.442(5) . ?
P1 F5 1.493(6) . ?
P1 F6 1.425(5) . ?
O1 C4 1.423(6) . ?
O1 C8 1.425(6) . ?
O2 C1 1.405(7) . ?
O2 C18 1.435(6) . ?
O3 C10 1.425(7) . ?
O3 C16 1.425(7) . ?
O4 C11 1.425(7) . ?
O4 C14 1.418(6) . ?
O5 C6 1.429(6) . ?
O5 C9 1.431(6) . ?
O6 C5 1.433(7) . ?
O6 C12 1.435(6) . ?
C1 H1A 0.9700 . ?
C1 H1B 0.9700 . ?
C1 C11 1.520(9) . ?
C4 H4A 0.9700 . ?
C4 H4B 0.9700 . ?
C4 C5 1.488(8) . ?
C5 H5A 0.9700 . ?
C5 H5B 0.9700 . ?
C6 H6A 0.9700 . ?
C6 H6B 0.9700 . ?
C6 C16 1.486(8) . ?
C8 H8A 0.9700 . ?
C8 H8B 0.9700 . ?
C8 C9 1.475(8) . ?
C9 H9A 0.9700 . ?
C9 H9B 0.9700 . ?
C10 H10A 0.9700 . ?
C10 H10B 0.9700 . ?
C10 C18 1.482(9) . ?
C11 H11A 0.9700 . ?
C11 H11B 0.9700 . ?
C12 H12A 0.9700 . ?
C12 H12B 0.9700 . ?
C12 C14 1.494(8) . ?
C14 H14A 0.9700 . ?
C14 H14B 0.9700 . ?
C16 H16A 0.9700 . ?
C16 H16B 0.9700 . ?
C18 H18A 0.9700 . ?
C18 H18B 0.9700 . ?
N1 H1C 0.8900 . ?
N1 H1D 0.8900 . ?
N1 H1E 0.8900 . ?
N1 C13 1.476(6) . ?
N2 C2 1.321(8) . ?
N2 C17 1.295(8) . ?
C2 H2 0.9300 . ?
C2 C7 1.374(8) . ?
C3 C7 1.389(7) . ?
C3 C13 1.499(7) . ?
C3 C15 1.362(7) . ?
C7 H7 0.9300 . ?
C13 H13A 0.9700 . ?
C13 H13B 0.9700 . ?
C15 H15 0.9300 . ?
C15 C17 1.405(9) . ?
C17 H17 0.9300 . ?

loop_
_geom_hbond_atom_site_label_D
_geom_hbond_atom_site_label_H
_geom_hbond_atom_site_label_A
_geom_hbond_distance_DH
_geom_hbond_distance_HA
_geom_hbond_distance_DA
_geom_hbond_angle_DHA
_geom_hbond_site_symmetry_A
_geom_hbond_publ_flag
C18 H18A F5 0.97 2.50 3.450(8) 166.7 2_646 yes
C18 H18B O1 0.97 2.57 3.508(7) 163.9 2_546 yes
N1 H1C O1 0.89 2.50 2.938(5) 111.1 . yes
N1 H1C O6 0.89 2.00 2.886(4) 170.6 . yes
N1 H1D O5 0.89 1.95 2.834(5) 173.9 . yes
N1 H1E O2 0.89 2.03 2.839(5) 150.2 . yes
N1 H1E O4 0.89 2.45 2.913(5) 113.1 . yes

loop_
_geom_torsion_atom_site_label_1
_geom_torsion_atom_site_label_2
_geom_torsion_atom_site_label_3
_geom_torsion_atom_site_label_4
_geom_torsion
_geom_torsion_site_symmetry_1
_geom_torsion_site_symmetry_2
_geom_torsion_site_symmetry_3
_geom_torsion_site_symmetry_4
_geom_torsion_publ_flag
O1 C4 C5 O6 -67.2(6) . . . . ?
O1 C8 C9 O5 59.9(5) . . . . ?
O2 C1 C11 O4 -63.1(6) . . . . ?
O3 C10 C18 O2 63.5(6) . . . . ?
O5 C6 C16 O3 -65.1(5) . . . . ?
O6 C12 C14 O4 68.8(5) . . . . ?
C1 O2 C18 C10 175.9(5) . . . . ?
C4 O1 C8 C9 171.8(4) . . . . ?
C5 O6 C12 C14 -177.1(4) . . . . ?
C6 O5 C9 C8 -176.1(4) . . . . ?
C8 O1 C4 C5 179.2(4) . . . . ?
C9 O5 C6 C16 -174.6(4) . . . . ?
C10 O3 C16 C6 -175.9(4) . . . . ?
C11 O4 C14 C12 175.9(5) . . . . ?
C12 O6 C5 C4 -178.6(4) . . . . ?
C14 O4 C11 C1 -174.3(5) . . . . ?
C16 O3 C10 C18 -179.0(4) . . . . ?
C18 O2 C1 C11 178.3(5) . . . . ?
N2 C2 C7 C3 -0.5(9) . . . . ?
C2 N2 C17 C15 -2.7(9) . . . . ?
C3 C15 C17 N2 2.3(9) . . . . ?
C7 C3 C13 N1 -83.9(6) . . . . ?
C7 C3 C15 C17 -0.8(7) . . . . ?
C13 C3 C7 C2 -179.8(5) . . . . ?
C13 C3 C15 C17 179.0(5) . . . . ?
C15 C3 C7 C2 0.0(7) . . . . ?
C15 C3 C13 N1 96.4(5) . . . . ?
C17 N2 C2 C7 1.8(9) . . . . ?
